data_1545745
loop_
_publ_author_name
'Maiti, Saikat'
'Achar, Tapas Kumar'
'Mal, Prasenjit'

_publ_section_title
;
 An Organic Intermolecular Dehydrogenative Annulation Reaction.
;
_journal_issue 8
_journal_name_full 'Organic letters'
_journal_page_first 2006
_journal_page_last 2009
_journal_paper_doi 10.1021/acs.orglett.7b00562
_journal_volume 19
_journal_year 2017
_chemical_formula_sum 'C20 H19 N O2 S'
_chemical_formula_weight 337.42
_chemical_name_systematic
; 
 ? 
;
_space_group_IT_number 29
_symmetry_cell_setting orthorhombic
_symmetry_space_group_name_Hall 'P 2c -2ac'
_symmetry_space_group_name_H-M 'P c a 21'
_atom_sites_solution_hydrogens geom
_atom_sites_solution_primary direct
_atom_sites_solution_secondary difmap
_audit_creation_method SHELXL-97
_cell_angle_alpha 90.00
_cell_angle_beta 90.00
_cell_angle_gamma 90.00
_cell_formula_units_Z 8
_cell_length_a 15.6695(7)
_cell_length_b 5.5971(3)
_cell_length_c 39.2584(19)
_cell_measurement_reflns_used 4231
_cell_measurement_temperature 296(2)
_cell_measurement_theta_max 20.55
_cell_measurement_theta_min 3.67
_cell_volume 3443.1(3)
_computing_cell_refinement 'Bruker SAINT'
_computing_data_collection 'Bruker APEX2'
_computing_data_reduction 'Bruker SAINT'
_computing_molecular_graphics 'Bruker SHELXTL'
_computing_publication_material 'Bruker SHELXTL'
_computing_structure_refinement 'SHELXL-97 (Sheldrick, 2008)'
_computing_structure_solution 'SHELXS-97 (Sheldrick, 2008)'
_diffrn_ambient_temperature 296(2)
_diffrn_measured_fraction_theta_full 0.993
_diffrn_measured_fraction_theta_max 0.993
_diffrn_measurement_device_type 'Bruker APEX-II CCD'
_diffrn_measurement_method '\f and \w scans'
_diffrn_radiation_monochromator graphite
_diffrn_radiation_source 'fine-focus sealed tube'
_diffrn_radiation_type MoK\a
_diffrn_radiation_wavelength 0.71073
_diffrn_reflns_av_R_equivalents 0.0793
_diffrn_reflns_av_sigmaI/netI 0.0500
_diffrn_reflns_limit_h_max 20
_diffrn_reflns_limit_h_min -20
_diffrn_reflns_limit_k_max 7
_diffrn_reflns_limit_k_min -6
_diffrn_reflns_limit_l_max 51
_diffrn_reflns_limit_l_min -51
_diffrn_reflns_number 51449
_diffrn_reflns_theta_full 28.05
_diffrn_reflns_theta_max 28.05
_diffrn_reflns_theta_min 2.65
_exptl_absorpt_coefficient_mu 0.199
_exptl_absorpt_correction_T_max 0.7456
_exptl_absorpt_correction_T_min 0.6622
_exptl_absorpt_correction_type empirical
_exptl_absorpt_process_details Sadabs
_exptl_crystal_colour Colorless
_exptl_crystal_density_diffrn 1.302
_exptl_crystal_density_method 'not measured'
_exptl_crystal_description Block
_exptl_crystal_F_000 1424
_exptl_crystal_size_max 0.29
_exptl_crystal_size_mid 0.24
_exptl_crystal_size_min 0.2
_refine_diff_density_max 0.416
_refine_diff_density_min -0.274
_refine_diff_density_rms 0.087
_refine_ls_abs_structure_details 'Flack H D (1983), Acta Cryst. A39, 876-881'
_refine_ls_abs_structure_Flack 0.2(3)
_refine_ls_extinction_coef 0.005(4)
_refine_ls_extinction_expression Fc^*^=kFc[1+0.001xFc^2^\l^3^/sin(2\q)]^-1/4^
_refine_ls_extinction_method SHELXL
_refine_ls_goodness_of_fit_ref 1.002
_refine_ls_hydrogen_treatment mixed
_refine_ls_matrix_type full
_refine_ls_number_parameters 440
_refine_ls_number_reflns 8242
_refine_ls_number_restraints 9
_refine_ls_restrained_S_all 3.054
_refine_ls_R_factor_all 0.1255
_refine_ls_R_factor_gt 0.0680
_refine_ls_shift/su_max 0.000
_refine_ls_shift/su_mean 0.000
_refine_ls_structure_factor_coef Fsqd
_refine_ls_weighting_details 'calc w=1/[\s^2^(Fo^2^)+(0.1301P)^2^+0.0000P] where P=(Fo^2^+2Fc^2^)/3'
_refine_ls_weighting_scheme calc
_refine_ls_wR_factor_gt 0.1815
_refine_ls_wR_factor_ref 0.2245
_reflns_number_gt 4597
_reflns_number_total 8242
_reflns_threshold_expression >2sigma(I)
_cod_data_source_file ol7b00562_si_003.cif
_cod_data_source_block try
_cod_depositor_comments
;
The following automatic conversions were performed:

'_symmetry_cell_setting' value 'Orthorhombic' changed to
'orthorhombic' according to
/home/data/users/saulius/crontab/automatic-downloads/rss-feeds/ACS/lib/dictionaries/cif_core.dic
dictionary named 'cif_core.dic' version 2.4.2 from 2011-04-26.

Automatic conversion script
Id: cif_fix_values 4973 2017-02-22 13:04:09Z antanas 

 Adding full bibliography for 1545745--1545747.cif.

2019-01-19
Z value and formula fixed to values more according to usual
chemical conventions.                 miguel
;
_cod_original_formula_sum 'C40 H38 N2 O4 S2'
_cod_original_formula_weight 674.84
_cod_original_formula_units_Z 4
_cod_original_sg_symbol_H-M 'Pca2(1) '
_cod_database_code 1545745

loop_
_symmetry_equiv_pos_as_xyz
'x, y, z'
'-x, -y, z+1/2'
'-x+1/2, y, z+1/2'
'x+1/2, -y, z'

loop_
_atom_site_label
_atom_site_type_symbol
_atom_site_fract_x
_atom_site_fract_y
_atom_site_fract_z
_atom_site_U_iso_or_equiv
_atom_site_adp_type
_atom_site_occupancy
_atom_site_symmetry_multiplicity
_atom_site_calc_flag
_atom_site_refinement_flags
S2 S 0.3148(3) -0.2078(8) 0.12148(11) 0.0951(16) Uani 1 1 d .
S1 S 0.0729(3) 0.3125(6) 0.20330(10) 0.0788(12) Uani 1 1 d .
C29 C 0.2430(15) -0.118(4) -0.0499(3) 0.135(9) Uani 1 1 d D
H29 H 0.1998 -0.2407 -0.0455 0.162 Uiso 1 1 calc RD
C27 C 0.2672(10) -0.117(3) -0.0129(3) 0.084(5) Uani 1 1 d D
C28 C 0.3259(10) 0.047(2) -0.0014(4) 0.072(4) Uani 1 1 d .
H28 H 0.3473 0.1621 -0.0163 0.086 Uiso 1 1 calc R
C23 C 0.3538(8) 0.042(2) 0.0325(4) 0.060(3) Uani 1 1 d .
C22 C 0.4147(8) 0.181(2) 0.0518(4) 0.065(3) Uani 1 1 d .
C35 C 0.4681(9) 0.382(3) 0.0425(5) 0.083(4) Uani 1 1 d .
C34 C 0.5210(11) 0.475(4) 0.0663(9) 0.116(8) Uani 1 1 d .
N2 N 0.3596(8) -0.110(3) 0.0862(3) 0.079(3) Uani 1 1 d .
C24 C 0.3209(8) -0.131(3) 0.0538(3) 0.065(3) Uani 1 1 d .
C21 C 0.4161(9) 0.089(3) 0.0840(4) 0.082(4) Uani 1 1 d .
C32 C 0.4744(14) 0.177(5) 0.1095(5) 0.120(8) Uani 1 1 d .
H32 H 0.4788 0.1093 0.1310 0.144 Uiso 1 1 calc R
C33 C 0.5246(13) 0.377(5) 0.0990(8) 0.123(9) Uani 1 1 d .
H33 H 0.5617 0.4452 0.1147 0.148 Uiso 1 1 calc R
C36 C 0.4700(12) 0.491(3) 0.0104(7) 0.108(8) Uani 1 1 d .
H36 H 0.4353 0.4294 -0.0067 0.130 Uiso 1 1 calc R
C26 C 0.2372(11) -0.293(3) 0.0095(5) 0.090(5) Uani 1 1 d .
H26 H 0.1987 -0.4073 0.0016 0.108 Uiso 1 1 calc R
C25 C 0.2632(9) -0.301(2) 0.0425(4) 0.076(4) Uani 1 1 d .
H25 H 0.2427 -0.4178 0.0572 0.091 Uiso 1 1 calc R
C13 C 0.0205(10) 0.360(3) 0.3384(4) 0.078(4) Uani 1 1 d D
C12 C 0.0780(9) 0.534(2) 0.3277(4) 0.065(3) Uani 1 1 d .
H12 H 0.0968 0.6477 0.3432 0.078 Uiso 1 1 calc R
C2 C 0.1086(8) 0.541(2) 0.2939(3) 0.056(3) Uani 1 1 d .
C3 C 0.1695(7) 0.684(2) 0.2758(3) 0.060(3) Uani 1 1 d .
C19 C 0.2222(8) 0.876(2) 0.2865(4) 0.068(4) Uani 1 1 d .
C11 C 0.2200(10) 0.987(3) 0.3183(5) 0.077(4) Uani 1 1 d .
H11 H 0.1823 0.9286 0.3346 0.093 Uiso 1 1 calc R
C10 C 0.2705(11) 1.176(3) 0.3266(6) 0.094(5) Uani 1 1 d .
H10 H 0.2691 1.2407 0.3484 0.113 Uiso 1 1 calc R
C1 C 0.0773(8) 0.364(2) 0.2715(3) 0.060(3) Uani 1 1 d .
C18 C 0.0191(10) 0.193(3) 0.2813(4) 0.083(4) Uani 1 1 d .
H18 H -0.0007 0.0791 0.2660 0.099 Uiso 1 1 calc R
C17 C -0.0086(10) 0.199(2) 0.3144(5) 0.082(4) Uani 1 1 d .
H17 H -0.0493 0.0873 0.3211 0.098 Uiso 1 1 calc R
N1 N 0.1199(7) 0.393(2) 0.2399(3) 0.067(3) Uani 1 1 d .
C4 C 0.1752(8) 0.592(3) 0.2432(4) 0.066(3) Uani 1 1 d .
C7 C 0.2793(9) 0.973(3) 0.2605(5) 0.080(5) Uani 1 1 d .
C6 C 0.2823(11) 0.872(3) 0.2287(5) 0.095(5) Uani 1 1 d .
H6 H 0.3201 0.9345 0.2128 0.114 Uiso 1 1 calc R
C5 C 0.2331(10) 0.686(3) 0.2196(4) 0.083(4) Uani 1 1 d .
H5 H 0.2375 0.6212 0.1979 0.100 Uiso 1 1 calc R
O1 O 0.0430(10) 0.0779(16) 0.2076(4) 0.126(5) Uani 1 1 d .
O2 O 0.1314(8) 0.357(3) 0.1771(3) 0.116(5) Uani 1 1 d .
C20 C -0.0144(9) 0.504(2) 0.1996(4) 0.068(3) Uani 1 1 d .
H20A H -0.0507 0.4867 0.2191 0.102 Uiso 1 1 calc R
H20B H -0.0459 0.4654 0.1793 0.102 Uiso 1 1 calc R
H20C H 0.0053 0.6664 0.1982 0.102 Uiso 1 1 calc R
O4 O 0.2840(11) -0.437(2) 0.1147(4) 0.137(6) Uani 1 1 d .
O3 O 0.2282(11) -0.020(3) 0.1281(5) 0.156(7) Uani 1 1 d .
C40 C 0.3730(11) -0.182(4) 0.1481(4) 0.112(7) Uani 1 1 d .
H40A H 0.4275 -0.2442 0.1412 0.168 Uiso 1 1 calc R
H40B H 0.3530 -0.2689 0.1676 0.168 Uiso 1 1 calc R
H40C H 0.3787 -0.0162 0.1538 0.168 Uiso 1 1 calc R
C30 C 0.174(3) 0.056(8) -0.0593(10) 0.24(2) Uani 1 1 d D
H30A H 0.1684 0.0608 -0.0836 0.364 Uiso 1 1 calc R
H30B H 0.1896 0.2123 -0.0511 0.364 Uiso 1 1 calc R
H30C H 0.1215 0.0075 -0.0491 0.364 Uiso 1 1 calc R
C31 C 0.2911(19) -0.288(4) -0.0722(6) 0.148(10) Uani 1 1 d D
H31A H 0.3415 -0.2111 -0.0808 0.222 Uiso 1 1 calc R
H31B H 0.2556 -0.3357 -0.0910 0.222 Uiso 1 1 calc R
H31C H 0.3071 -0.4264 -0.0593 0.222 Uiso 1 1 calc R
C14 C -0.0111(12) 0.348(4) 0.3746(4) 0.103(6) Uani 1 1 d D
H14 H -0.0577 0.2324 0.3721 0.124 Uiso 1 1 calc RD
C16 C 0.0459(18) 0.214(5) 0.3958(6) 0.151(10) Uani 1 1 d D
H16A H 0.0453 0.0491 0.3889 0.227 Uiso 1 1 calc R
H16B H 0.0281 0.2259 0.4191 0.227 Uiso 1 1 calc R
H16C H 0.1027 0.2762 0.3935 0.227 Uiso 1 1 calc R
C15 C -0.055(3) 0.540(7) 0.3871(7) 0.22(2) Uani 1 1 d D
H15A H -0.0178 0.6756 0.3885 0.324 Uiso 1 1 calc R
H15B H -0.0766 0.5032 0.4094 0.324 Uiso 1 1 calc R
H15C H -0.1020 0.5763 0.3722 0.324 Uiso 1 1 calc R
C39 C 0.5767(15) 0.671(5) 0.0609(11) 0.153(13) Uani 1 1 d .
H39 H 0.6128 0.7276 0.0779 0.184 Uiso 1 1 calc R
C38 C 0.574(2) 0.773(5) 0.0281(15) 0.19(2) Uani 1 1 d .
H38 H 0.6083 0.9038 0.0233 0.229 Uiso 1 1 calc R
C37 C 0.5211(16) 0.684(4) 0.0032(9) 0.141(10) Uani 1 1 d .
H37 H 0.5200 0.7532 -0.0183 0.169 Uiso 1 1 calc R
C8 C 0.3289(10) 1.177(3) 0.2707(7) 0.098(6) Uani 1 1 d .
H8 H 0.3654 1.2455 0.2548 0.118 Uiso 1 1 calc R
C9 C 0.3255(12) 1.272(3) 0.3012(7) 0.108(7) Uani 1 1 d .
H9 H 0.3595 1.4032 0.3064 0.129 Uiso 1 1 calc R

loop_
_atom_site_aniso_label
_atom_site_aniso_U_11
_atom_site_aniso_U_22
_atom_site_aniso_U_33
_atom_site_aniso_U_23
_atom_site_aniso_U_13
_atom_site_aniso_U_12
S2 0.114(3) 0.104(3) 0.067(2) 0.026(2) 0.017(2) 0.054(3)
S1 0.102(3) 0.069(2) 0.065(2) -0.0172(16) -0.009(2) 0.0241(18)
C29 0.131(16) 0.19(2) 0.085(13) -0.045(14) -0.032(12) 0.054(17)
C27 0.080(10) 0.099(11) 0.074(9) -0.031(9) -0.020(8) 0.020(9)
C28 0.086(10) 0.064(8) 0.064(9) 0.008(7) 0.004(7) 0.011(8)
C23 0.055(7) 0.062(7) 0.062(9) 0.006(6) 0.003(6) 0.012(6)
C22 0.057(7) 0.059(8) 0.081(10) -0.011(6) 0.000(6) 0.010(6)
C35 0.054(8) 0.082(10) 0.112(12) -0.030(9) 0.011(8) 0.015(7)
C34 0.061(10) 0.113(15) 0.18(2) -0.082(16) 0.015(13) 0.003(10)
N2 0.075(7) 0.097(9) 0.064(7) -0.001(6) 0.002(6) 0.019(7)
C24 0.062(7) 0.075(8) 0.057(7) 0.000(6) 0.003(6) 0.015(6)
C21 0.066(8) 0.105(12) 0.075(10) -0.032(9) -0.007(7) 0.029(9)
C32 0.111(15) 0.17(2) 0.078(11) -0.051(12) -0.016(10) 0.048(15)
C33 0.073(11) 0.14(2) 0.15(2) -0.086(18) -0.021(13) 0.012(12)
C36 0.072(11) 0.078(11) 0.18(2) 0.015(12) 0.040(12) 0.000(8)
C26 0.078(10) 0.093(11) 0.100(13) -0.019(9) -0.008(9) -0.008(8)
C25 0.074(9) 0.066(8) 0.087(10) 0.001(7) 0.004(8) -0.009(7)
C13 0.069(9) 0.086(10) 0.078(9) 0.010(8) 0.012(7) 0.004(8)
C12 0.061(8) 0.070(8) 0.064(9) 0.004(6) 0.001(6) 0.003(6)
C2 0.050(6) 0.059(7) 0.058(8) 0.007(6) 0.000(6) 0.006(6)
C3 0.048(6) 0.069(8) 0.062(8) 0.014(6) 0.001(5) 0.011(6)
C19 0.045(6) 0.068(8) 0.092(10) 0.017(7) -0.008(6) 0.002(6)
C11 0.069(10) 0.077(9) 0.085(11) -0.009(7) -0.005(8) -0.001(7)
C10 0.080(10) 0.075(10) 0.128(15) -0.003(9) -0.013(10) -0.002(9)
C1 0.060(7) 0.059(7) 0.060(7) 0.000(6) -0.006(6) 0.009(6)
C18 0.076(9) 0.081(10) 0.091(12) -0.003(7) -0.011(8) 0.004(8)
C17 0.081(10) 0.063(8) 0.102(13) 0.018(8) -0.001(9) -0.009(7)
N1 0.071(6) 0.073(7) 0.057(6) -0.003(5) -0.002(5) 0.013(6)
C4 0.055(7) 0.076(8) 0.067(9) 0.008(7) 0.000(6) 0.015(6)
C7 0.056(8) 0.097(11) 0.088(12) 0.032(9) -0.004(8) 0.011(8)
C6 0.068(9) 0.120(13) 0.099(13) 0.050(11) 0.011(9) 0.002(10)
C5 0.074(9) 0.107(12) 0.069(9) 0.021(8) 0.011(7) 0.013(9)
O1 0.200(14) 0.050(5) 0.128(10) -0.031(7) -0.060(10) 0.020(7)
O2 0.110(9) 0.179(13) 0.059(6) -0.024(7) 0.008(6) 0.041(9)
C20 0.077(8) 0.065(7) 0.062(8) -0.006(6) -0.020(7) 0.006(6)
O4 0.203(16) 0.077(8) 0.130(11) 0.034(8) 0.062(11) 0.038(9)
O3 0.159(15) 0.147(13) 0.160(16) 0.017(11) 0.026(13) 0.059(11)
C40 0.104(12) 0.19(2) 0.041(7) 0.040(10) -0.002(7) 0.075(13)
C30 0.31(5) 0.27(4) 0.15(3) -0.01(3) -0.11(3) 0.09(4)
C31 0.21(3) 0.15(2) 0.081(14) -0.006(13) 0.011(16) 0.05(2)
C14 0.089(11) 0.126(15) 0.093(12) 0.028(10) 0.023(10) -0.007(11)
C16 0.17(2) 0.19(3) 0.092(16) 0.038(15) -0.003(16) 0.05(2)
C15 0.31(4) 0.23(3) 0.103(19) 0.050(19) 0.09(2) 0.18(3)
C39 0.066(11) 0.13(2) 0.26(4) -0.11(2) 0.039(19) -0.013(14)
C38 0.095(18) 0.104(19) 0.37(7) -0.07(3) 0.08(3) -0.021(15)
C37 0.091(14) 0.106(16) 0.23(3) 0.012(16) 0.050(18) 0.004(12)
C8 0.060(9) 0.080(11) 0.155(18) 0.042(11) -0.014(11) -0.010(8)
C9 0.080(11) 0.075(11) 0.17(2) 0.006(12) -0.038(13) -0.004(9)

loop_
_atom_type_symbol
_atom_type_description
_atom_type_scat_dispersion_real
_atom_type_scat_dispersion_imag
_atom_type_scat_source
C C 0.0033 0.0016 'International Tables Vol C Tables 4.2.6.8 and 6.1.1.4'
H H 0.0000 0.0000 'International Tables Vol C Tables 4.2.6.8 and 6.1.1.4'
N N 0.0061 0.0033 'International Tables Vol C Tables 4.2.6.8 and 6.1.1.4'
O O 0.0106 0.0060 'International Tables Vol C Tables 4.2.6.8 and 6.1.1.4'
S S 0.1246 0.1234 'International Tables Vol C Tables 4.2.6.8 and 6.1.1.4'

loop_
_geom_angle_atom_site_label_1
_geom_angle_atom_site_label_2
_geom_angle_atom_site_label_3
_geom_angle
O4 S2 C40 117.6(11)
O4 S2 N2 107.0(8)
C40 S2 N2 108.5(9)
O4 S2 O3 108.3(10)
C40 S2 O3 109.8(11)
N2 S2 O3 104.9(8)
O2 S1 O1 118.3(9)
O2 S1 N1 107.0(7)
O1 S1 N1 107.2(7)
O2 S1 C20 109.9(8)
O1 S1 C20 108.9(8)
N1 S1 C20 104.5(6)
C30 C29 C31 129(2)
C30 C29 C27 114.7(17)
C31 C29 C27 116.1(15)
C30 C29 H29 90.3
C31 C29 H29 90.3
C27 C29 H29 90.3
C28 C27 C26 119.2(12)
C28 C27 C29 119.2(18)
C26 C27 C29 121.3(17)
C27 C28 C23 120.4(14)
C27 C28 H28 119.8
C23 C28 H28 119.8
C24 C23 C28 118.2(13)
C24 C23 C22 107.8(12)
C28 C23 C22 134.0(13)
C21 C22 C23 107.0(13)
C21 C22 C35 121.3(14)
C23 C22 C35 131.7(14)
C34 C35 C36 116(2)
C34 C35 C22 118(2)
C36 C35 C22 125.2(16)
C35 C34 C33 121(2)
C35 C34 C39 125(3)
C33 C34 C39 115(3)
C24 N2 C21 105.9(12)
C24 N2 S2 123.2(11)
C21 N2 S2 125.3(11)
C23 C24 C25 122.2(13)
C23 C24 N2 109.1(12)
C25 C24 N2 128.5(13)
C22 C21 N2 110.1(12)
C22 C21 C32 121.5(19)
N2 C21 C32 128.2(19)
C33 C32 C21 115(2)
C33 C32 H32 122.7
C21 C32 H32 122.7
C34 C33 C32 123.4(19)
C34 C33 H33 118.3
C32 C33 H33 118.3
C37 C36 C35 123(3)
C37 C36 H36 118.7
C35 C36 H36 118.7
C25 C26 C27 121.2(14)
C25 C26 H26 119.4
C27 C26 H26 119.4
C26 C25 C24 118.6(14)
C26 C25 H25 120.7
C24 C25 H25 120.7
C17 C13 C12 117.7(14)
C17 C13 C14 120.3(15)
C12 C13 C14 122.0(15)
C13 C12 C2 121.7(14)
C13 C12 H12 119.2
C2 C12 H12 119.2
C1 C2 C12 116.5(12)
C1 C2 C3 108.3(12)
C12 C2 C3 135.1(13)
C4 C3 C19 121.2(12)
C4 C3 C2 107.1(12)
C19 C3 C2 131.6(13)
C11 C19 C3 125.9(13)
C11 C19 C7 118.4(14)
C3 C19 C7 115.6(14)
C10 C11 C19 123.0(17)
C10 C11 H11 118.5
C19 C11 H11 118.5
C11 C10 C9 119(2)
C11 C10 H10 120.7
C9 C10 H10 120.7
C18 C1 C2 123.0(13)
C18 C1 N1 129.4(13)
C2 C1 N1 107.6(11)
C17 C18 C1 117.3(14)
C17 C18 H18 121.3
C1 C18 H18 121.3
C18 C17 C13 123.8(14)
C18 C17 H17 118.1
C13 C17 H17 118.1
C4 N1 C1 107.2(10)
C4 N1 S1 124.0(9)
C1 N1 S1 120.9(9)
C3 C4 C5 120.9(14)
C3 C4 N1 109.8(11)
C5 C4 N1 129.2(14)
C6 C7 C8 124.2(17)
C6 C7 C19 120.3(16)
C8 C7 C19 115.5(18)
C5 C6 C7 122.8(15)
C5 C6 H6 118.6
C7 C6 H6 118.6
C6 C5 C4 119.2(16)
C6 C5 H5 120.4
C4 C5 H5 120.4
S1 C20 H20A 109.5
S1 C20 H20B 109.5
H20A C20 H20B 109.5
S1 C20 H20C 109.5
H20A C20 H20C 109.5
H20B C20 H20C 109.5
S2 C40 H40A 109.5
S2 C40 H40B 109.5
H40A C40 H40B 109.5
S2 C40 H40C 109.5
H40A C40 H40C 109.5
H40B C40 H40C 109.5
C29 C30 H30A 109.5
C29 C30 H30B 109.5
H30A C30 H30B 109.5
C29 C30 H30C 109.5
H30A C30 H30C 109.5
H30B C30 H30C 109.5
C29 C31 H31A 109.5
C29 C31 H31B 109.5
H31A C31 H31B 109.5
C29 C31 H31C 109.5
H31A C31 H31C 109.5
H31B C31 H31C 109.5
C15 C14 C16 121(2)
C15 C14 C13 117.9(17)
C16 C14 C13 111.4(17)
C15 C14 H14 100.3
C16 C14 H14 100.3
C13 C14 H14 100.3
C14 C16 H16A 109.5
C14 C16 H16B 109.5
H16A C16 H16B 109.5
C14 C16 H16C 109.5
H16A C16 H16C 109.5
H16B C16 H16C 109.5
C14 C15 H15A 109.5
C14 C15 H15B 109.5
H15A C15 H15B 109.5
C14 C15 H15C 109.5
H15A C15 H15C 109.5
H15B C15 H15C 109.5
C38 C39 C34 116(3)
C38 C39 H39 122.2
C34 C39 H39 122.2
C37 C38 C39 121(3)
C37 C38 H38 119.3
C39 C38 H38 119.3
C36 C37 C38 119(3)
C36 C37 H37 120.4
C38 C37 H37 120.4
C9 C8 C7 123.7(19)
C9 C8 H8 118.2
C7 C8 H8 118.2
C8 C9 C10 120.7(18)
C8 C9 H9 119.6
C10 C9 H9 119.6

loop_
_geom_bond_atom_site_label_1
_geom_bond_atom_site_label_2
_geom_bond_distance
S2 O4 1.393(16)
S2 C40 1.395(18)
S2 N2 1.646(13)
S2 O3 1.735(15)
S1 O2 1.400(13)
S1 O1 1.404(12)
S1 N1 1.675(12)
S1 C20 1.746(13)
C29 C30 1.496(6)
C29 C31 1.499(6)
C29 C27 1.500(6)
C29 H29 0.9800
C27 C28 1.38(2)
C27 C26 1.40(2)
C28 C23 1.40(2)
C28 H28 0.9300
C23 C24 1.379(19)
C23 C22 1.447(19)
C22 C21 1.36(2)
C22 C35 1.45(2)
C35 C34 1.35(3)
C35 C36 1.40(3)
C34 C33 1.40(4)
C34 C39 1.42(3)
N2 C24 1.416(17)
N2 C21 1.42(2)
C24 C25 1.386(19)
C21 C32 1.44(2)
C32 C33 1.43(3)
C32 H32 0.9300
C33 H33 0.9300
C36 C37 1.38(3)
C36 H36 0.9300
C26 C25 1.36(2)
C26 H26 0.9300
C25 H25 0.9300
C13 C17 1.38(2)
C13 C12 1.39(2)
C13 C14 1.51(2)
C12 C2 1.41(2)
C12 H12 0.9300
C2 C1 1.410(18)
C2 C3 1.434(18)
C3 C4 1.383(19)
C3 C19 1.418(19)
C19 C11 1.40(2)
C19 C7 1.46(2)
C11 C10 1.36(2)
C11 H11 0.9300
C10 C9 1.42(3)
C10 H10 0.9300
C1 C18 1.38(2)
C1 N1 1.421(17)
C18 C17 1.37(2)
C18 H18 0.9300
C17 H17 0.9300
N1 C4 1.416(18)
C4 C5 1.40(2)
C7 C6 1.37(3)
C7 C8 1.44(3)
C6 C5 1.34(2)
C6 H6 0.9300
C5 H5 0.9300
C20 H20A 0.9600
C20 H20B 0.9600
C20 H20C 0.9600
C40 H40A 0.9600
C40 H40B 0.9600
C40 H40C 0.9600
C30 H30A 0.9600
C30 H30B 0.9600
C30 H30C 0.9600
C31 H31A 0.9600
C31 H31B 0.9600
C31 H31C 0.9600
C14 C15 1.37(3)
C14 C16 1.43(3)
C14 H14 0.9800
C16 H16A 0.9600
C16 H16B 0.9600
C16 H16C 0.9600
C15 H15A 0.9600
C15 H15B 0.9600
C15 H15C 0.9600
C39 C38 1.41(5)
C39 H39 0.9300
C38 C37 1.38(5)
C38 H38 0.9300
C37 H37 0.9300
C8 C9 1.31(3)
C8 H8 0.9300
C9 H9 0.9300

loop_
_geom_torsion_atom_site_label_1
_geom_torsion_atom_site_label_2
_geom_torsion_atom_site_label_3
_geom_torsion_atom_site_label_4
_geom_torsion
C30 C29 C27 C28 -84(3)
C31 C29 C27 C28 95(3)
C30 C29 C27 C26 101(3)
C31 C29 C27 C26 -80(3)
C26 C27 C28 C23 -2(2)
C29 C27 C28 C23 -176.0(14)
C27 C28 C23 C24 0.0(19)
C27 C28 C23 C22 178.1(14)
C24 C23 C22 C21 -0.3(14)
C28 C23 C22 C21 -178.5(15)
C24 C23 C22 C35 179.7(12)
C28 C23 C22 C35 1(2)
C21 C22 C35 C34 1.2(19)
C23 C22 C35 C34 -178.8(13)
C21 C22 C35 C36 -179.1(14)
C23 C22 C35 C36 1(2)
C36 C35 C34 C33 -179.0(17)
C22 C35 C34 C33 1(2)
C36 C35 C34 C39 0(2)
C22 C35 C34 C39 179.9(15)
O4 S2 N2 C24 46.1(14)
C40 S2 N2 C24 173.9(13)
O3 S2 N2 C24 -68.9(14)
O4 S2 N2 C21 -164.2(12)
C40 S2 N2 C21 -36.4(15)
O3 S2 N2 C21 80.9(13)
C28 C23 C24 C25 1.4(19)
C22 C23 C24 C25 -177.2(11)
C28 C23 C24 N2 177.8(11)
C22 C23 C24 N2 -0.8(14)
C21 N2 C24 C23 1.5(14)
S2 N2 C24 C23 156.2(10)
C21 N2 C24 C25 177.6(12)
S2 N2 C24 C25 -27.8(19)
C23 C22 C21 N2 1.3(14)
C35 C22 C21 N2 -178.7(10)
C23 C22 C21 C32 176.1(12)
C35 C22 C21 C32 -4(2)
C24 N2 C21 C22 -1.7(14)
S2 N2 C21 C22 -155.7(10)
C24 N2 C21 C32 -176.2(13)
S2 N2 C21 C32 29.9(19)
C22 C21 C32 C33 4(2)
N2 C21 C32 C33 178.2(14)
C35 C34 C33 C32 0(3)
C39 C34 C33 C32 -179.2(17)
C21 C32 C33 C34 -2(3)
C34 C35 C36 C37 -1(2)
C22 C35 C36 C37 179.0(15)
C28 C27 C26 C25 2(2)
C29 C27 C26 C25 176.0(15)
C27 C26 C25 C24 0(2)
C23 C24 C25 C26 -1(2)
N2 C24 C25 C26 -176.8(14)
C17 C13 C12 C2 -2(2)
C14 C13 C12 C2 178.7(14)
C13 C12 C2 C1 0.5(18)
C13 C12 C2 C3 -176.2(13)
C1 C2 C3 C4 -0.8(13)
C12 C2 C3 C4 176.1(14)
C1 C2 C3 C19 -176.7(12)
C12 C2 C3 C19 0(2)
C4 C3 C19 C11 178.1(13)
C2 C3 C19 C11 -7(2)
C4 C3 C19 C7 2.3(17)
C2 C3 C19 C7 177.7(12)
C3 C19 C11 C10 -177.8(13)
C7 C19 C11 C10 -2(2)
C19 C11 C10 C9 3(2)
C12 C2 C1 C18 0.9(18)
C3 C2 C1 C18 178.4(11)
C12 C2 C1 N1 -176.1(10)
C3 C2 C1 N1 1.4(13)
C2 C1 C18 C17 0(2)
N1 C1 C18 C17 176.2(13)
C1 C18 C17 C13 -2(2)
C12 C13 C17 C18 3(2)
C14 C13 C17 C18 -177.9(15)
C18 C1 N1 C4 -178.2(12)
C2 C1 N1 C4 -1.5(13)
C18 C1 N1 S1 31.6(17)
C2 C1 N1 S1 -151.7(9)
O2 S1 N1 C4 36.4(12)
O1 S1 N1 C4 164.3(11)
C20 S1 N1 C4 -80.3(11)
O2 S1 N1 C1 -178.6(11)
O1 S1 N1 C1 -50.7(12)
C20 S1 N1 C1 64.8(11)
C19 C3 C4 C5 -0.3(18)
C2 C3 C4 C5 -176.8(11)
C19 C3 C4 N1 176.3(10)
C2 C3 C4 N1 -0.1(13)
C1 N1 C4 C3 1.0(13)
S1 N1 C4 C3 150.0(9)
C1 N1 C4 C5 177.3(12)
S1 N1 C4 C5 -33.7(17)
C11 C19 C7 C6 -178.9(15)
C3 C19 C7 C6 -2.8(19)
C11 C19 C7 C8 0.2(18)
C3 C19 C7 C8 176.3(11)
C8 C7 C6 C5 -177.7(14)
C19 C7 C6 C5 1(2)
C7 C6 C5 C4 1(2)
C3 C4 C5 C6 -1(2)
N1 C4 C5 C6 -177.2(13)
C17 C13 C14 C15 -118(3)
C12 C13 C14 C15 61(3)
C17 C13 C14 C16 95(2)
C12 C13 C14 C16 -86(2)
C35 C34 C39 C38 1(3)
C33 C34 C39 C38 -180(2)
C34 C39 C38 C37 -1(4)
C35 C36 C37 C38 1(3)
C39 C38 C37 C36 0(4)
C6 C7 C8 C9 -179.9(18)
C19 C7 C8 C9 1(2)
C7 C8 C9 C10 0(3)
C11 C10 C9 C8 -1(3)
